data_1561508
loop_
_publ_author_name
'Du, Cheng-Feng'
'Li, Jian-Rong'
'Shen, Nan-Nan'
'Huang, Xiao-Ying'

_publ_section_title
;
 Ionothermal synthesis and electrochemical properties of a
 selenidostannate containing the mixed cations of Na+ and enH+
;
_journal_name_full 'Journal of Solid State Chemistry'
_journal_page_first 203
_journal_page_last 209
_journal_paper_doi 10.1016/j.jssc.2016.03.036
_journal_volume 238
_journal_year 2016
_chemical_formula_moiety 'Na Se14 Sn6, C6 H27 N6, C3 H10.5 N1.5, H3 O1.5'
_chemical_formula_sum 'C9 H40.5 N7.5 Na O1.5 Se14 Sn6'
_chemical_formula_weight 2118.56
_space_group_crystal_system trigonal
_space_group_IT_number 155
_space_group_name_Hall 'R 3 2"'
_space_group_name_H-M_alt 'R 3 2 :H'
_atom_sites_solution_hydrogens mixed
_cell_angle_alpha 90
_cell_angle_beta 90
_cell_angle_gamma 120
_cell_formula_units_Z 3
_cell_length_a 13.8647(6)
_cell_length_b 13.8647(6)
_cell_length_c 18.9623(14)
_cell_measurement_reflns_used 2990
_cell_measurement_temperature 100(2)
_cell_measurement_theta_max 28.9350
_cell_measurement_theta_min 3.9980
_cell_volume 3156.8(3)
_computing_structure_refinement 'SHELXL-2014 (Sheldrick, 2014)'
_diffrn_ambient_temperature 100(2)
_diffrn_measured_fraction_theta_full 0.995
_diffrn_measured_fraction_theta_max 0.910
_diffrn_measurement_device_type
;
SuperNova, Dual, Cu at Zero, Atlas
;
_diffrn_measurement_method '\w scans'
_diffrn_radiation_type MoK\a
_diffrn_radiation_wavelength 0.71073
_diffrn_reflns_av_R_equivalents 0.0333
_diffrn_reflns_av_unetI/netI 0.0383
_diffrn_reflns_Laue_measured_fraction_full 0.995
_diffrn_reflns_Laue_measured_fraction_max 0.910
_diffrn_reflns_limit_h_max 18
_diffrn_reflns_limit_h_min -16
_diffrn_reflns_limit_k_max 19
_diffrn_reflns_limit_k_min -13
_diffrn_reflns_limit_l_max 25
_diffrn_reflns_limit_l_min -25
_diffrn_reflns_number 5425
_diffrn_reflns_point_group_measured_fraction_full 0.996
_diffrn_reflns_point_group_measured_fraction_max 0.911
_diffrn_reflns_theta_full 25.242
_diffrn_reflns_theta_max 29.487
_diffrn_reflns_theta_min 3.560
_diffrn_source
;
SuperNova (Mo) X-ray Source
;
_exptl_absorpt_coefficient_mu 15.646
_exptl_absorpt_correction_T_max 0.955
_exptl_absorpt_correction_T_min 0.930
_exptl_absorpt_correction_type analytical
_exptl_absorpt_process_details
;
CrysAlisPro, Agilent Technologies,
Version 1.171.36.28
(Clark, R. C. & Reid, J. S. (1995). Acta Cryst. A51, 887-897)
;
_exptl_crystal_colour red
_exptl_crystal_density_diffrn 3.343
_exptl_crystal_description block-like
_exptl_crystal_F_000 2838
_exptl_crystal_size_max 0.2132
_exptl_crystal_size_mid 0.1527
_exptl_crystal_size_min 0.1046
_refine_diff_density_max 0.835
_refine_diff_density_min -1.067
_refine_diff_density_rms 0.174
_refine_ls_abs_structure_details
;
 Refined as an inversion twin.
;
_refine_ls_abs_structure_Flack 0.355(18)
_refine_ls_extinction_coef .
_refine_ls_extinction_method none
_refine_ls_goodness_of_fit_ref 1.006
_refine_ls_hydrogen_treatment constr
_refine_ls_matrix_type full
_refine_ls_number_parameters 99
_refine_ls_number_reflns 1709
_refine_ls_number_restraints 139
_refine_ls_restrained_S_all 0.980
_refine_ls_R_factor_all 0.0292
_refine_ls_R_factor_gt 0.0250
_refine_ls_shift/su_max 0.004
_refine_ls_shift/su_mean 0.001
_refine_ls_structure_factor_coef Fsqd
_refine_ls_weighting_details 'w=1/[\s^2^(Fo^2^)+(0.0265P)^2^+0.5000P] where P=(Fo^2^+2Fc^2^)/3'
_refine_ls_weighting_scheme calc
_refine_ls_wR_factor_gt 0.0527
_refine_ls_wR_factor_ref 0.0551
_reflns_Friedel_coverage 0.791
_reflns_Friedel_fraction_full 0.998
_reflns_Friedel_fraction_max 0.913
_reflns_number_gt 1608
_reflns_number_total 1709
_reflns_threshold_expression 'I > 2\s(I)'
_cod_data_source_file JSSC-2016-238-203.cif
_cod_data_source_block x
_cod_original_cell_volume 3156.8(4)
_cod_original_formula_sum 'C9 H40.50 N7.50 Na O1.50 Se14 Sn6'
_cod_database_code 1561508
_shelx_space_group_comment
;
The symmetry employed for this shelxl refinement is uniquely defined
by the following loop, which should always be used as a source of
symmetry information in preference to the above space-group names.
They are only intended as comments.
;
_shelxl_version_number 2014-3

loop_
_space_group_symop_operation_xyz
'x, y, z'
'-y, x-y, z'
'-x+y, -x, z'
'x-y, -y, -z'
'-x, -x+y, -z'
'y, x, -z'
'x+2/3, y+1/3, z+1/3'
'-y+2/3, x-y+1/3, z+1/3'
'-x+y+2/3, -x+1/3, z+1/3'
'x-y+2/3, -y+1/3, -z+1/3'
'-x+2/3, -x+y+1/3, -z+1/3'
'y+2/3, x+1/3, -z+1/3'
'x+1/3, y+2/3, z+2/3'
'-y+1/3, x-y+2/3, z+2/3'
'-x+y+1/3, -x+2/3, z+2/3'
'x-y+1/3, -y+2/3, -z+2/3'
'-x+1/3, -x+y+2/3, -z+2/3'
'y+1/3, x+2/3, -z+2/3'

loop_
_atom_site_label
_atom_site_type_symbol
_atom_site_fract_x
_atom_site_fract_y
_atom_site_fract_z
_atom_site_U_iso_or_equiv
_atom_site_adp_type
_atom_site_occupancy
_atom_site_site_symmetry_order
_atom_site_calc_flag
_atom_site_refinement_flags_posn
_atom_site_refinement_flags_adp
_atom_site_refinement_flags_occupancy
_atom_site_disorder_assembly
_atom_site_disorder_group
Sn1 Sn 0.23378(4) 0.48679(4) 0.82812(2) 0.01616(13) Uani 1 1 d . . . . .
Se1 Se 0.13834(8) 0.31326(6) 0.73572(4) 0.0251(2) Uani 1 1 d . . . . .
Se2 Se 0.3333 0.6667 0.91900(5) 0.0146(3) Uani 1 3 d S T P . .
Se3 Se 0.42398(7) 0.55476(7) 0.76871(3) 0.01859(17) Uani 1 1 d . . . . .
Na1 Na 0.3333 0.6667 0.6667 0.0305(18) Uani 1 6 d S T P . .
N1 N 0.043(3) 0.770(3) 0.385(2) 0.150(10) Uani 0.5 1 d D U P A -1
H1A H 0.0373 0.8110 0.4212 0.226 Uiso 0.5 1 calc R U P A -1
H1B H -0.0131 0.7532 0.3538 0.226 Uiso 0.5 1 calc R U P A -1
H1C H 0.0367 0.7065 0.4028 0.226 Uiso 0.5 1 calc R U P A -1
N2 N 0.285(3) 0.848(3) 0.2564(18) 0.137(11) Uani 0.5 1 d D U P A -1
H2C H 0.2883 0.8070 0.2209 0.206 Uiso 0.5 1 d R U P A -1
H2D H 0.2932 0.9124 0.2390 0.206 Uiso 0.5 1 d R U P A -1
C1 C 0.147(3) 0.833(3) 0.351(3) 0.139(10) Uani 0.5 1 d D U P A -1
H1D H 0.2053 0.8538 0.3877 0.167 Uiso 0.5 1 calc R U P A -1
H1E H 0.1521 0.9037 0.3353 0.167 Uiso 0.5 1 calc R U P A -1
C2 C 0.180(3) 0.788(3) 0.289(2) 0.136(11) Uani 0.5 1 d D U P A -1
H2A H 0.1724 0.7161 0.3050 0.163 Uiso 0.5 1 calc R U P A -1
H2B H 0.1232 0.7697 0.2524 0.163 Uiso 0.5 1 calc R U P A -1
N3 N -0.045(6) 0.842(5) 0.498(3) 0.169(12) Uani 0.25 1 d D U P A 1
H3D H 0.0022 0.8663 0.5355 0.203 Uiso 0.25 1 d R U P A 1
C3 C -0.157(6) 0.777(7) 0.501(4) 0.169(12) Uani 0.25 1 d D U P A 1
H3A H -0.1748 0.7626 0.5497 0.254 Uiso 0.25 1 d R U P A 1
H3B H -0.1931 0.8142 0.4809 0.254 Uiso 0.25 1 d R U P A 1
H3C H -0.1814 0.7076 0.4763 0.254 Uiso 0.25 1 d R U P A 1
C4 C 0.000(6) 0.863(7) 0.433(4) 0.166(11) Uani 0.25 1 d D U P A 1
H4A H 0.0798 0.9090 0.4326 0.249 Uiso 0.25 1 d R U P A 1
H4B H -0.0210 0.7959 0.4070 0.249 Uiso 0.25 1 d R U P A 1
H4C H -0.0327 0.9025 0.4116 0.249 Uiso 0.25 1 d R U P A 1
O1 O -0.101(4) 0.899(4) 0.5000 0.184(12) Uiso 0.5 2 d S U P B 2

loop_
_atom_site_aniso_label
_atom_site_aniso_U_11
_atom_site_aniso_U_22
_atom_site_aniso_U_33
_atom_site_aniso_U_23
_atom_site_aniso_U_13
_atom_site_aniso_U_12
Sn1 0.0162(3) 0.0112(2) 0.0195(2) 0.00266(19) 0.0015(2) 0.0057(2)
Se1 0.0379(5) 0.0122(4) 0.0164(3) 0.0017(3) -0.0004(4) 0.0061(4)
Se2 0.0146(4) 0.0146(4) 0.0145(5) 0.000 0.000 0.00732(18)
Se3 0.0189(4) 0.0181(4) 0.0206(3) -0.0029(3) 0.0024(3) 0.0106(3)
Na1 0.035(3) 0.035(3) 0.022(3) 0.000 0.000 0.0174(14)
N1 0.146(12) 0.152(12) 0.161(12) 0.024(9) -0.010(9) 0.080(9)
N2 0.126(19) 0.138(19) 0.15(2) 0.006(16) -0.017(16) 0.068(15)
C1 0.137(12) 0.144(12) 0.146(13) 0.018(10) -0.013(10) 0.077(9)
C2 0.137(14) 0.136(14) 0.139(14) 0.024(11) -0.013(11) 0.071(10)
N3 0.167(14) 0.169(14) 0.175(14) 0.002(10) -0.002(10) 0.087(9)
C3 0.169(14) 0.168(14) 0.175(14) 0.004(10) -0.002(10) 0.086(10)
C4 0.164(13) 0.166(13) 0.167(13) 0.006(9) -0.004(9) 0.082(9)

loop_
_atom_type_symbol
_atom_type_description
_atom_type_scat_dispersion_real
_atom_type_scat_dispersion_imag
_atom_type_scat_source
C C 0.0033 0.0016 'International Tables Vol C Tables 4.2.6.8 and 6.1.1.4'
H H 0.0000 0.0000 'International Tables Vol C Tables 4.2.6.8 and 6.1.1.4'
N N 0.0061 0.0033 'International Tables Vol C Tables 4.2.6.8 and 6.1.1.4'
Na Na 0.0362 0.0249 'International Tables Vol C Tables 4.2.6.8 and 6.1.1.4'
Se Se -0.0929 2.2259 'International Tables Vol C Tables 4.2.6.8 and 6.1.1.4'
Sn Sn -0.6537 1.4246 'International Tables Vol C Tables 4.2.6.8 and 6.1.1.4'
O O 0.0106 0.0060 'International Tables Vol C Tables 4.2.6.8 and 6.1.1.4'

loop_
_geom_angle_atom_site_label_1
_geom_angle_atom_site_label_2
_geom_angle_atom_site_label_3
_geom_angle
_geom_angle_site_symmetry_1
_geom_angle_site_symmetry_3
Se1 Sn1 Se3 124.38(3) 16_556 3_565
Se1 Sn1 Se3 125.37(3) 16_556 .
Se3 Sn1 Se3 110.24(4) 3_565 .
Se1 Sn1 Se1 90.54(3) 16_556 .
Se3 Sn1 Se1 90.10(3) 3_565 .
Se3 Sn1 Se1 89.90(3) . .
Se1 Sn1 Se2 90.94(3) 16_556 .
Se3 Sn1 Se2 89.20(2) 3_565 .
Se3 Sn1 Se2 89.11(2) . .
Se1 Sn1 Se2 178.51(3) . .
Se1 Sn1 Na1 175.75(2) 16_556 .
Se3 Sn1 Na1 55.265(18) 3_565 .
Se3 Sn1 Na1 55.254(19) . .
Se1 Sn1 Na1 85.241(19) . .
Se2 Sn1 Na1 93.28(2) . .
Sn1 Se1 Sn1 89.22(3) 16_556 .
Sn1 Se2 Sn1 85.28(3) 3_565 .
Sn1 Se2 Sn1 85.28(3) 3_565 2_665
Sn1 Se2 Sn1 85.28(3) . 2_665
Sn1 Se3 Sn1 93.54(3) 2_665 .
Sn1 Se3 Na1 81.98(2) 2_665 .
Sn1 Se3 Na1 81.92(2) . .
Se3 Na1 Se3 85.405(19) 3_565 2_665
Se3 Na1 Se3 98.42(3) 3_565 11_556
Se3 Na1 Se3 174.57(3) 2_665 11_556
Se3 Na1 Se3 174.57(3) 3_565 10_566
Se3 Na1 Se3 91.04(3) 2_665 10_566
Se3 Na1 Se3 85.407(19) 11_556 10_566
Se3 Na1 Se3 91.04(3) 3_565 12_456
Se3 Na1 Se3 98.42(3) 2_665 12_456
Se3 Na1 Se3 85.404(19) 11_556 12_456
Se3 Na1 Se3 85.404(19) 10_566 12_456
Se3 Na1 Se3 85.403(18) 3_565 .
Se3 Na1 Se3 85.403(18) 2_665 .
Se3 Na1 Se3 91.05(3) 11_556 .
Se3 Na1 Se3 98.43(3) 10_566 .
Se3 Na1 Se3 174.57(3) 12_456 .
Se3 Na1 Sn1 42.828(17) 3_565 3_565
Se3 Na1 Sn1 42.754(17) 2_665 3_565
Se3 Na1 Sn1 141.248(16) 11_556 3_565
Se3 Na1 Sn1 133.190(17) 10_566 3_565
Se3 Na1 Sn1 93.392(15) 12_456 3_565
Se3 Na1 Sn1 86.798(15) . 3_565
Se3 Na1 Sn1 86.799(15) 3_565 2_665
Se3 Na1 Sn1 42.827(17) 2_665 2_665
Se3 Na1 Sn1 133.193(17) 11_556 2_665
Se3 Na1 Sn1 93.394(15) 10_566 2_665
Se3 Na1 Sn1 141.247(16) 12_456 2_665
Se3 Na1 Sn1 42.753(17) . 2_665
Sn1 Na1 Sn1 59.982(12) 3_565 2_665
Se3 Na1 Sn1 93.394(16) 3_565 12_456
Se3 Na1 Sn1 141.249(16) 2_665 12_456
Se3 Na1 Sn1 42.752(17) 11_556 12_456
Se3 Na1 Sn1 86.800(15) 10_566 12_456
Se3 Na1 Sn1 42.829(17) 12_456 12_456
Se3 Na1 Sn1 133.193(17) . 12_456
Sn1 Na1 Sn1 122.480(16) 3_565 12_456
Sn1 Na1 Sn1 175.924(17) 2_665 12_456
Se3 Na1 Sn1 133.192(17) 3_565 10_566
Se3 Na1 Sn1 93.394(15) 2_665 10_566
Se3 Na1 Sn1 86.800(15) 11_556 10_566
Se3 Na1 Sn1 42.827(17) 10_566 10_566
Se3 Na1 Sn1 42.754(17) 12_456 10_566
Se3 Na1 Sn1 141.250(16) . 10_566
Sn1 Na1 Sn1 117.776(15) 3_565 10_566
Sn1 Na1 Sn1 122.481(16) 2_665 10_566
Sn1 Na1 Sn1 59.983(12) 12_456 10_566
Se3 Na1 Sn1 141.249(16) 3_565 11_556
Se3 Na1 Sn1 133.191(17) 2_665 11_556
Se3 Na1 Sn1 42.829(17) 11_556 11_556
Se3 Na1 Sn1 42.754(17) 10_566 11_556
Se3 Na1 Sn1 86.801(16) 12_456 11_556
Se3 Na1 Sn1 93.395(15) . 11_556
Sn1 Na1 Sn1 175.923(17) 3_565 11_556
Sn1 Na1 Sn1 117.778(15) 2_665 11_556
Sn1 Na1 Sn1 59.983(12) 12_456 11_556
Sn1 Na1 Sn1 59.983(12) 10_566 11_556
Se3 Na1 Sn1 42.752(17) 3_565 .
Se3 Na1 Sn1 86.799(15) 2_665 .
Se3 Na1 Sn1 93.394(15) 11_556 .
Se3 Na1 Sn1 141.250(16) 10_566 .
Se3 Na1 Sn1 133.191(17) 12_456 .
Se3 Na1 Sn1 42.827(17) . .
Sn1 Na1 Sn1 59.983(12) 3_565 .
Sn1 Na1 Sn1 59.982(12) 2_665 .
Sn1 Na1 Sn1 117.777(15) 12_456 .
Sn1 Na1 Sn1 175.923(17) 10_566 .
Sn1 Na1 Sn1 122.481(16) 11_556 .
C1 N1 C4 112(3) . .
C1 N1 H1A 109.5 . .
C4 N1 H1A 21.9 . .
C1 N1 H1B 109.5 . .
C4 N1 H1B 88.8 . .
H1A N1 H1B 109.5 . .
C1 N1 H1C 109.5 . .
C4 N1 H1C 125.4 . .
H1A N1 H1C 109.5 . .
H1B N1 H1C 109.5 . .
C2 N2 H2C 108.5 . .
C2 N2 H2D 109.4 . .
H2C N2 H2D 109.5 . .
N1 C1 C2 122(3) . .
N1 C1 H1D 106.9 . .
C2 C1 H1D 106.9 . .
N1 C1 H1E 106.9 . .
C2 C1 H1E 106.9 . .
H1D C1 H1E 106.7 . .
N2 C2 C1 122(3) . .
N2 C2 H2A 106.8 . .
C1 C2 H2A 106.8 . .
N2 C2 H2B 106.8 . .
C1 C2 H2B 106.8 . .
H2A C2 H2B 106.6 . .
N3 N3 C4 70(8) 5_556 .
N3 N3 C3 173(7) 5_556 .
C4 N3 C3 114.9(17) . .
N3 N3 C4 64(5) 5_556 5_556
C4 N3 C4 134(7) . 5_556
C3 N3 C4 110(7) . 5_556
N3 N3 H3D 48.1 5_556 .
C4 N3 H3D 118.0 . .
C3 N3 H3D 126.8 . .
C4 N3 H3D 16.4 5_556 .
N3 C3 C3 115(5) . 6_466
N3 C3 H3A 105.2 . .
C3 C3 H3A 87.9 6_466 .
N3 C3 H3B 111.4 . .
C3 C3 H3B 22.1 6_466 .
H3A C3 H3B 109.5 . .
N3 C3 H3C 111.8 . .
C3 C3 H3C 123.5 6_466 .
H3A C3 H3C 109.5 . .
H3B C3 H3C 109.5 . .
N3 C4 N3 46(7) . 5_556
N3 C4 N1 124(7) . .
N3 C4 N1 111(6) 5_556 .
N3 C4 H4A 113.7 . .
N3 C4 H4A 68.2 5_556 .
N1 C4 H4A 78.6 . .
N3 C4 H4B 112.2 . .
N3 C4 H4B 126.0 5_556 .
N1 C4 H4B 31.1 . .
H4A C4 H4B 109.5 . .
N3 C4 H4C 102.2 . .
N3 C4 H4C 122.3 5_556 .
N1 C4 H4C 125.7 . .
H4A C4 H4C 109.5 . .
H4B C4 H4C 109.5 . .

loop_
_geom_bond_atom_site_label_1
_geom_bond_atom_site_label_2
_geom_bond_distance
_geom_bond_site_symmetry_2
Sn1 Se1 2.5262(8) 16_556
Sn1 Se3 2.5701(9) 3_565
Sn1 Se3 2.5741(9) .
Sn1 Se1 2.7249(9) .
Sn1 Se2 2.7664(8) .
Sn1 Na1 3.7490(5) .
Se1 Sn1 2.5262(8) 16_556
Se2 Sn1 2.7664(8) 3_565
Se2 Sn1 2.7664(8) 2_665
Se3 Sn1 2.5701(9) 2_665
Se3 Na1 3.1114(7) .
Na1 Se3 3.1113(7) 3_565
Na1 Se3 3.1113(7) 2_665
Na1 Se3 3.1113(7) 11_556
Na1 Se3 3.1113(7) 10_566
Na1 Se3 3.1114(7) 12_456
Na1 Sn1 3.7489(5) 3_565
Na1 Sn1 3.7489(5) 2_665
Na1 Sn1 3.7489(5) 12_456
Na1 Sn1 3.7489(5) 10_566
Na1 Sn1 3.7489(5) 11_556
N1 C1 1.421(13) .
N1 C4 1.89(8) .
N1 H1A 0.9100 .
N1 H1B 0.9100 .
N1 H1C 0.9100 .
N2 C2 1.414(13) .
N2 H2C 0.9000 .
N2 H2D 0.9000 .
C1 C2 1.505(13) .
C1 H1D 0.9900 .
C1 H1E 0.9900 .
C2 H2A 0.9900 .
C2 H2B 0.9900 .
N3 N3 1.07(14) 5_556
N3 C4 1.352(14) .
N3 C3 1.353(14) .
N3 C4 1.41(11) 5_556
N3 H3D 0.9000 .
C3 C3 1.60(19) 6_466
C3 H3A 0.9599 .
C3 H3B 0.9602 .
C3 H3C 0.9600 .
C4 N3 1.41(11) 5_556
C4 H4A 0.9600 .
C4 H4B 0.9601 .
C4 H4C 0.9599 .
